data_1567894
loop_
_publ_author_name
'Wu, Tien-Lin'
'Lei, Jian'
'Hsieh, Chia-Min'
'Chen, Yi-Kuan'
'Huang, Pei-Yun'
'Lai, Po-Ting'
'Chou, Tsu-Yu'
'Lin, Wei-Chen'
'Chen, Wei'
'Yu, Chi-Hua'
'Hsu, Liang-Yan'
'Lin, Hao-Wu'
'Cheng, Chien-Hong'

_publ_section_title
;
 Substituent engineering of the diboron molecular architecture for a
 nondoped and ultrathin emitting layer.
;
_journal_issue 44
_journal_name_full 'Chemical science'
_journal_page_first 12996
_journal_page_last 13005
_journal_paper_doi 10.1039/d2sc04725j
_journal_volume 13
_journal_year 2022
_chemical_formula_moiety 'C52 H40 B2 N2'
_chemical_formula_sum 'C52 H40 B2 N2'
_chemical_formula_weight 714.48
_chemical_name_common CzDBA
_chemical_name_systematic '9,10-bis(4-(9H-carbazol-9-yl)-2,6-dimethylphenyl)-9,10-diboraanthracene '
_space_group_IT_number 15
_space_group_name_Hall '-C 2yc'
_space_group_name_H-M_alt 'C 1 2/c 1'
_symmetry_cell_setting monoclinic
_symmetry_space_group_name_H-M 'C 1 2/c 1'
_atom_sites_solution_hydrogens geom
_atom_sites_solution_primary direct
_atom_sites_solution_secondary difmap
_audit_block_doi 10.5517/ccdc.csd.cc1mvpw1
_audit_creation_method SHELXL-97
_audit_update_record
;
2016-11-06 deposited with the CCDC.	2022-11-03 downloaded from the CCDC.
;
_cell_angle_alpha 90.00
_cell_angle_beta 106.476(2)
_cell_angle_gamma 90.00
_cell_formula_units_Z 4
_cell_length_a 26.1224(8)
_cell_length_b 8.3077(3)
_cell_length_c 18.9832(6)
_cell_measurement_reflns_used 6025
_cell_measurement_temperature 200(2)
_cell_measurement_theta_max 24.95
_cell_measurement_theta_min 2.58
_cell_volume 3950.5(2)
_computing_molecular_graphics 'Ortep-3 for Windows (Farrugia, 1997)'
_computing_publication_material 'WinGX publication routines (Farrugia, 1999)'
_computing_structure_refinement 'SHELXL-97 (Sheldrick, 1997)'
_computing_structure_solution 'SHELXS-86 (Sheldrick, 1986)'
_diffrn_ambient_temperature 200(2)
_diffrn_measured_fraction_theta_full 0.978
_diffrn_measured_fraction_theta_max 0.978
_diffrn_measurement_device_type 'Bruker APEX2'
_diffrn_radiation_monochromator graphite
_diffrn_radiation_source 'fine-focus sealed tube'
_diffrn_radiation_type MoK\a
_diffrn_radiation_wavelength 0.71073
_diffrn_reflns_av_R_equivalents 0.0340
_diffrn_reflns_av_sigmaI/netI 0.0382
_diffrn_reflns_limit_h_max 30
_diffrn_reflns_limit_h_min -30
_diffrn_reflns_limit_k_max 9
_diffrn_reflns_limit_k_min -8
_diffrn_reflns_limit_l_max 21
_diffrn_reflns_limit_l_min -22
_diffrn_reflns_number 12578
_diffrn_reflns_theta_full 25.05
_diffrn_reflns_theta_max 25.05
_diffrn_reflns_theta_min 2.72
_exptl_absorpt_coefficient_mu 0.068
_exptl_absorpt_correction_T_max 0.9939
_exptl_absorpt_correction_T_min 0.9718
_exptl_absorpt_correction_type multi-scan
_exptl_crystal_colour yellow
_exptl_crystal_density_diffrn 1.201
_exptl_crystal_density_method 'not measured'
_exptl_crystal_description prism
_exptl_crystal_F_000 1504
_exptl_crystal_preparation ', Luminescent'
_exptl_crystal_recrystallization_method 'Vapour deposition'
_exptl_crystal_size_max 0.42
_exptl_crystal_size_mid 0.26
_exptl_crystal_size_min 0.09
_refine_diff_density_max 0.356
_refine_diff_density_min -0.247
_refine_diff_density_rms 0.043
_refine_ls_extinction_method none
_refine_ls_goodness_of_fit_ref 1.018
_refine_ls_hydrogen_treatment constr
_refine_ls_matrix_type full
_refine_ls_number_parameters 253
_refine_ls_number_reflns 3422
_refine_ls_number_restraints 0
_refine_ls_restrained_S_all 1.018
_refine_ls_R_factor_all 0.0782
_refine_ls_R_factor_gt 0.0558
_refine_ls_shift/su_max 0.000
_refine_ls_shift/su_mean 0.000
_refine_ls_structure_factor_coef Fsqd
_refine_ls_weighting_details 'calc w=1/[\s^2^(Fo^2^)+(0.1031P)^2^+3.4907P] where P=(Fo^2^+2Fc^2^)/3'
_refine_ls_weighting_scheme calc
_refine_ls_wR_factor_gt 0.1639
_refine_ls_wR_factor_ref 0.1786
_reflns_number_gt 2623
_reflns_number_total 3422
_reflns_threshold_expression >2sigma(I)
_cod_data_source_file d2sc04725j2.cif
_cod_data_source_block ch17939
_cod_depositor_comments 'Adding full bibliography for 1567894--1567896.cif.'
_cod_original_sg_symbol_H-M 'C 2/c'
_cod_database_code 1567894

loop_
_symmetry_equiv_pos_as_xyz
'x, y, z'
'-x, y, -z+1/2'
'x+1/2, y+1/2, z'
'-x+1/2, y+1/2, -z+1/2'
'-x, -y, -z'
'x, -y, z-1/2'
'-x+1/2, -y+1/2, -z'
'x+1/2, -y+1/2, z-1/2'

loop_
_atom_site_label
_atom_site_type_symbol
_atom_site_fract_x
_atom_site_fract_y
_atom_site_fract_z
_atom_site_U_iso_or_equiv
_atom_site_adp_type
_atom_site_occupancy
_atom_site_symmetry_multiplicity
_atom_site_calc_flag
_atom_site_refinement_flags
_atom_site_disorder_assembly
_atom_site_disorder_group
C1 C 0.33602(9) 0.1449(3) 0.09385(11) 0.0352(5) Uani 1 1 d . . .
C2 C 0.36394(11) 0.2585(3) 0.06608(13) 0.0483(7) Uani 1 1 d . . .
H2 H 0.3922 0.3189 0.0976 0.058 Uiso 1 1 calc R . .
C3 C 0.34933(12) 0.2804(3) -0.00839(14) 0.0567(7) Uani 1 1 d . . .
H3 H 0.3678 0.3579 -0.0288 0.068 Uiso 1 1 calc R . .
C4 C 0.30815(11) 0.1922(3) -0.05516(13) 0.0542(7) Uani 1 1 d . . .
H4 H 0.2992 0.2099 -0.1067 0.065 Uiso 1 1 calc R . .
C5 C 0.28034(10) 0.0795(3) -0.02739(12) 0.0432(6) Uani 1 1 d . . .
H5 H 0.2523 0.0195 -0.0594 0.052 Uiso 1 1 calc R . .
C6 C 0.29397(8) 0.0549(2) 0.04816(11) 0.0332(5) Uani 1 1 d . . .
C7 C 0.27400(8) -0.0481(2) 0.09563(11) 0.0316(5) Uani 1 1 d . . .
C8 C 0.23237(9) -0.1589(3) 0.08389(13) 0.0414(6) Uani 1 1 d . . .
H8 H 0.2108 -0.1814 0.0355 0.050 Uiso 1 1 calc R . .
C9 C 0.22286(10) -0.2353(3) 0.14303(13) 0.0460(6) Uani 1 1 d . . .
H9 H 0.1946 -0.3113 0.1352 0.055 Uiso 1 1 calc R . .
C10 C 0.25394(9) -0.2031(3) 0.21421(13) 0.0422(6) Uani 1 1 d . . .
H10 H 0.2465 -0.2575 0.2542 0.051 Uiso 1 1 calc R . .
C11 C 0.29538(9) -0.0938(3) 0.22792(12) 0.0369(6) Uani 1 1 d . . .
H11 H 0.3165 -0.0715 0.2766 0.044 Uiso 1 1 calc R . .
C12 C 0.30497(8) -0.0179(2) 0.16794(11) 0.0312(5) Uani 1 1 d . . .
C13 C 0.37689(8) 0.1768(3) 0.22993(11) 0.0343(5) Uani 1 1 d . . .
C14 C 0.41661(9) 0.0928(3) 0.27900(13) 0.0440(6) Uani 1 1 d . . .
H14 H 0.4231 -0.0163 0.2691 0.053 Uiso 1 1 calc R . .
C15 C 0.44765(9) 0.1655(3) 0.34321(12) 0.0427(6) Uani 1 1 d . . .
C16 C 0.49134(13) 0.0708(3) 0.39546(16) 0.0716(10) Uani 1 1 d . . .
H16A H 0.5092 0.1387 0.4375 0.107 Uiso 1 1 calc R . .
H16B H 0.5173 0.0357 0.3702 0.107 Uiso 1 1 calc R . .
H16C H 0.4760 -0.0236 0.4128 0.107 Uiso 1 1 calc R . .
C17 C 0.43816(8) 0.3275(3) 0.35803(11) 0.0342(5) Uani 1 1 d . . .
C18 C 0.39807(8) 0.4122(3) 0.30624(11) 0.0335(5) Uani 1 1 d . . .
C19 C 0.38473(11) 0.5837(3) 0.32047(13) 0.0511(7) Uani 1 1 d . . .
H19A H 0.3559 0.6229 0.2789 0.077 Uiso 1 1 calc R . .
H19B H 0.4164 0.6515 0.3265 0.077 Uiso 1 1 calc R . .
H19C H 0.3733 0.5880 0.3653 0.077 Uiso 1 1 calc R . .
C20 C 0.36795(8) 0.3368(3) 0.24296(11) 0.0333(5) Uani 1 1 d . . .
H20 H 0.3410 0.3953 0.2083 0.040 Uiso 1 1 calc R . .
C21 C 0.51575(8) 0.5355(3) 0.43020(11) 0.0329(5) Uani 1 1 d . . .
C22 C 0.54340(8) 0.6189(2) 0.49520(11) 0.0325(5) Uani 1 1 d . . .
C23 C 0.58357(9) 0.7266(3) 0.49162(13) 0.0432(6) Uani 1 1 d . . .
H23 H 0.6023 0.7831 0.5347 0.052 Uiso 1 1 calc R . .
C24 C 0.59679(10) 0.7535(3) 0.42723(14) 0.0497(7) Uani 1 1 d . . .
H24 H 0.6242 0.8281 0.4264 0.060 Uiso 1 1 calc R . .
C25 C 0.57027(10) 0.6723(3) 0.36399(14) 0.0507(7) Uani 1 1 d . . .
H25 H 0.5793 0.6902 0.3196 0.061 Uiso 1 1 calc R . .
C26 C 0.53029(9) 0.5644(3) 0.36596(13) 0.0423(6) Uani 1 1 d . . .
H26 H 0.5122 0.5084 0.3224 0.051 Uiso 1 1 calc R . .
B1 B 0.47052(10) 0.4132(3) 0.43123(13) 0.0331(6) Uani 1 1 d . . .
N1 N 0.34326(7) 0.0980(2) 0.16630(9) 0.0379(5) Uani 1 1 d . . .

loop_
_atom_site_aniso_label
_atom_site_aniso_U_11
_atom_site_aniso_U_22
_atom_site_aniso_U_33
_atom_site_aniso_U_23
_atom_site_aniso_U_13
_atom_site_aniso_U_12
C1 0.0420(12) 0.0358(12) 0.0258(11) -0.0048(9) 0.0066(9) -0.0064(10)
C2 0.0570(15) 0.0529(15) 0.0352(13) -0.0094(11) 0.0134(11) -0.0209(12)
C3 0.0764(19) 0.0586(17) 0.0402(15) -0.0030(13) 0.0249(13) -0.0204(15)
C4 0.0797(19) 0.0562(16) 0.0268(13) -0.0026(11) 0.0151(12) -0.0077(15)
C5 0.0539(15) 0.0421(14) 0.0279(12) -0.0088(10) 0.0021(10) -0.0047(11)
C6 0.0375(12) 0.0315(12) 0.0264(11) -0.0053(9) 0.0022(9) -0.0004(9)
C7 0.0319(11) 0.0301(11) 0.0286(11) -0.0057(9) 0.0018(9) -0.0011(9)
C8 0.0387(13) 0.0432(13) 0.0357(13) -0.0065(10) -0.0003(10) -0.0062(10)
C9 0.0416(13) 0.0454(14) 0.0485(15) -0.0010(12) 0.0085(11) -0.0123(11)
C10 0.0436(13) 0.0416(13) 0.0410(14) 0.0051(11) 0.0115(11) -0.0019(11)
C11 0.0426(13) 0.0357(12) 0.0283(12) -0.0003(9) 0.0036(9) 0.0000(10)
C12 0.0329(11) 0.0272(11) 0.0300(11) -0.0027(9) 0.0032(9) 0.0005(9)
C13 0.0370(12) 0.0376(12) 0.0240(11) -0.0047(9) 0.0017(9) -0.0080(10)
C14 0.0516(15) 0.0310(12) 0.0395(13) -0.0081(10) -0.0032(11) 0.0012(10)
C15 0.0462(14) 0.0342(13) 0.0358(13) -0.0048(10) -0.0074(10) 0.0023(10)
C16 0.079(2) 0.0446(16) 0.0630(19) -0.0095(13) -0.0264(15) 0.0197(14)
C17 0.0358(12) 0.0340(12) 0.0270(11) -0.0015(9) -0.0006(9) -0.0012(10)
C18 0.0384(12) 0.0348(12) 0.0239(11) -0.0025(9) 0.0034(9) 0.0028(9)
C19 0.0662(17) 0.0445(15) 0.0328(13) -0.0073(11) -0.0021(11) 0.0164(13)
C20 0.0322(11) 0.0401(13) 0.0228(11) 0.0011(9) 0.0001(9) 0.0023(9)
C21 0.0350(12) 0.0335(12) 0.0252(11) 0.0009(9) 0.0004(9) 0.0045(9)
C22 0.0304(11) 0.0322(11) 0.0284(11) 0.0011(9) -0.0024(9) 0.0008(9)
C23 0.0375(13) 0.0416(13) 0.0417(14) 0.0026(11) -0.0030(10) -0.0050(11)
C24 0.0410(14) 0.0507(16) 0.0556(16) 0.0142(13) 0.0107(12) -0.0051(12)
C25 0.0514(15) 0.0572(16) 0.0467(15) 0.0130(12) 0.0190(12) 0.0028(13)
C26 0.0454(14) 0.0448(14) 0.0330(13) -0.0007(10) 0.0049(10) 0.0030(11)
B1 0.0357(13) 0.0273(12) 0.0281(13) -0.0003(10) -0.0044(10) 0.0074(10)
N1 0.0430(11) 0.0400(11) 0.0245(10) -0.0043(8) -0.0004(8) -0.0143(9)

loop_
_atom_type_symbol
_atom_type_description
_atom_type_scat_dispersion_real
_atom_type_scat_dispersion_imag
_atom_type_scat_source
C C 0.0033 0.0016 'International Tables Vol C Tables 4.2.6.8 and 6.1.1.4'
H H 0.0000 0.0000 'International Tables Vol C Tables 4.2.6.8 and 6.1.1.4'
B B 0.0013 0.0007 'International Tables Vol C Tables 4.2.6.8 and 6.1.1.4'
N N 0.0061 0.0033 'International Tables Vol C Tables 4.2.6.8 and 6.1.1.4'

loop_
_citation_id
_citation_doi
_citation_year
1 10.1038/s41566-018-0112-9 2018
2 10.1039/D2SC04725J 2022

loop_
_geom_angle_atom_site_label_1
_geom_angle_atom_site_label_2
_geom_angle_atom_site_label_3
_geom_angle
_geom_angle_site_symmetry_1
_geom_angle_site_symmetry_3
_geom_angle_publ_flag
C2 C1 N1 129.0(2) . . ?
C2 C1 C6 122.1(2) . . ?
N1 C1 C6 108.97(19) . . ?
C3 C2 C1 117.5(2) . . ?
C3 C2 H2 121.3 . . ?
C1 C2 H2 121.3 . . ?
C2 C3 C4 121.8(2) . . ?
C2 C3 H3 119.1 . . ?
C4 C3 H3 119.1 . . ?
C5 C4 C3 120.6(2) . . ?
C5 C4 H4 119.7 . . ?
C3 C4 H4 119.7 . . ?
C4 C5 C6 119.1(2) . . ?
C4 C5 H5 120.5 . . ?
C6 C5 H5 120.5 . . ?
C5 C6 C1 119.0(2) . . ?
C5 C6 C7 134.3(2) . . ?
C1 C6 C7 106.70(18) . . ?
C8 C7 C12 118.8(2) . . ?
C8 C7 C6 134.08(19) . . ?
C12 C7 C6 107.13(18) . . ?
C9 C8 C7 119.3(2) . . ?
C9 C8 H8 120.4 . . ?
C7 C8 H8 120.4 . . ?
C8 C9 C10 121.0(2) . . ?
C8 C9 H9 119.5 . . ?
C10 C9 H9 119.5 . . ?
C11 C10 C9 121.4(2) . . ?
C11 C10 H10 119.3 . . ?
C9 C10 H10 119.3 . . ?
C10 C11 C12 117.4(2) . . ?
C10 C11 H11 121.3 . . ?
C12 C11 H11 121.3 . . ?
C11 C12 N1 129.10(18) . . ?
C11 C12 C7 122.26(19) . . ?
N1 C12 C7 108.62(18) . . ?
C14 C13 C20 120.02(19) . . ?
C14 C13 N1 120.3(2) . . ?
C20 C13 N1 119.64(19) . . ?
C13 C14 C15 120.9(2) . . ?
C13 C14 H14 119.6 . . ?
C15 C14 H14 119.6 . . ?
C14 C15 C17 119.7(2) . . ?
C14 C15 C16 119.6(2) . . ?
C17 C15 C16 120.7(2) . . ?
C15 C16 H16A 109.5 . . ?
C15 C16 H16B 109.5 . . ?
H16A C16 H16B 109.5 . . ?
C15 C16 H16C 109.5 . . ?
H16A C16 H16C 109.5 . . ?
H16B C16 H16C 109.5 . . ?
C18 C17 C15 118.45(19) . . ?
C18 C17 B1 119.79(19) . . ?
C15 C17 B1 121.74(18) . . ?
C20 C18 C17 120.5(2) . . ?
C20 C18 C19 118.63(19) . . ?
C17 C18 C19 120.78(19) . . ?
C18 C19 H19A 109.5 . . ?
C18 C19 H19B 109.5 . . ?
H19A C19 H19B 109.5 . . ?
C18 C19 H19C 109.5 . . ?
H19A C19 H19C 109.5 . . ?
H19B C19 H19C 109.5 . . ?
C13 C20 C18 120.42(19) . . ?
C13 C20 H20 119.8 . . ?
C18 C20 H20 119.8 . . ?
C26 C21 C22 118.5(2) . . ?
C26 C21 B1 121.09(19) . . ?
C22 C21 B1 120.41(19) . . ?
C23 C22 C21 118.3(2) . . ?
C23 C22 B1 121.45(19) . 5_666 ?
C21 C22 B1 120.20(19) . 5_666 ?
C24 C23 C22 121.8(2) . . ?
C24 C23 H23 119.1 . . ?
C22 C23 H23 119.1 . . ?
C23 C24 C25 120.1(2) . . ?
C23 C24 H24 119.9 . . ?
C25 C24 H24 119.9 . . ?
C24 C25 C26 119.3(2) . . ?
C24 C25 H25 120.3 . . ?
C26 C25 H25 120.3 . . ?
C25 C26 C21 121.9(2) . . ?
C25 C26 H26 119.0 . . ?
C21 C26 H26 119.0 . . ?
C21 B1 C22 119.38(18) . 5_666 ?
C21 B1 C17 120.1(2) . . ?
C22 B1 C17 120.5(2) 5_666 . ?
C1 N1 C12 108.55(16) . . ?
C1 N1 C13 125.79(18) . . ?
C12 N1 C13 124.60(17) . . ?

loop_
_geom_bond_atom_site_label_1
_geom_bond_atom_site_label_2
_geom_bond_distance
_geom_bond_site_symmetry_2
_geom_bond_publ_flag
C1 C2 1.386(3) . ?
C1 N1 1.390(3) . ?
C1 C6 1.406(3) . ?
C2 C3 1.368(3) . ?
C2 H2 0.9500 . ?
C3 C4 1.393(4) . ?
C3 H3 0.9500 . ?
C4 C5 1.378(4) . ?
C4 H4 0.9500 . ?
C5 C6 1.391(3) . ?
C5 H5 0.9500 . ?
C6 C7 1.443(3) . ?
C7 C8 1.394(3) . ?
C7 C12 1.404(3) . ?
C8 C9 1.372(3) . ?
C8 H8 0.9500 . ?
C9 C10 1.391(3) . ?
C9 H9 0.9500 . ?
C10 C11 1.380(3) . ?
C10 H10 0.9500 . ?
C11 C12 1.385(3) . ?
C11 H11 0.9500 . ?
C12 N1 1.395(3) . ?
C13 C14 1.372(3) . ?
C13 C20 1.384(3) . ?
C13 N1 1.434(3) . ?
C14 C15 1.395(3) . ?
C14 H14 0.9500 . ?
C15 C17 1.411(3) . ?
C15 C16 1.504(3) . ?
C16 H16A 0.9800 . ?
C16 H16B 0.9800 . ?
C16 H16C 0.9800 . ?
C17 C18 1.405(3) . ?
C17 B1 1.577(3) . ?
C18 C20 1.385(3) . ?
C18 C19 1.509(3) . ?
C19 H19A 0.9800 . ?
C19 H19B 0.9800 . ?
C19 H19C 0.9800 . ?
C20 H20 0.9500 . ?
C21 C26 1.397(3) . ?
C21 C22 1.421(3) . ?
C21 B1 1.562(3) . ?
C22 C23 1.396(3) . ?
C22 B1 1.563(3) 5_666 ?
C23 C24 1.379(3) . ?
C23 H23 0.9500 . ?
C24 C25 1.380(4) . ?
C24 H24 0.9500 . ?
C25 C26 1.385(3) . ?
C25 H25 0.9500 . ?
C26 H26 0.9500 . ?
B1 C22 1.563(3) 5_666 ?
